data_7159996
loop_
_publ_author_name
'Maurya, Jay Prakash'
'Swain, Subham S.'
'Ramasastry, S. S. V.'

_publ_section_title
;
 Phosphine-promoted intramolecular Rauhut-Currier/Wittig reaction cascade
 to access (hetero)arene-fused diquinanes.
;
_journal_issue 28
_journal_name_full 'Organic &amp; biomolecular chemistry'
_journal_page_first 5718
_journal_page_last 5723
_journal_paper_doi 10.1039/d4ob00984c
_journal_volume 22
_journal_year 2024
_chemical_formula_moiety 'C26 H20 O4'
_chemical_formula_sum 'C26 H20 O4'
_chemical_formula_weight 396.42
_space_group_crystal_system monoclinic
_space_group_IT_number 14
_space_group_name_Hall '-P 2ybc'
_space_group_name_H-M_alt 'P 1 21/c 1'
_atom_sites_solution_hydrogens geom
_atom_sites_solution_primary dual
_atom_sites_solution_secondary difmap
_audit_creation_date 2024-01-23
_audit_creation_method
;
Olex2 1.5
(compiled 2023.08.24 svn.re1ec1418 for OlexSys, GUI svn.r6817)
;
_audit_update_record
;
2024-01-24 deposited with the CCDC.	2024-06-21 downloaded from the CCDC.
;
_cell_angle_alpha 90.00
_cell_angle_beta 93.088(4)
_cell_angle_gamma 90.00
_cell_formula_units_Z 4
_cell_length_a 8.5179(4)
_cell_length_b 10.2457(5)
_cell_length_c 23.2567(10)
_cell_measurement_reflns_used 5640
_cell_measurement_temperature 293(2)
_cell_measurement_theta_max 29.5430
_cell_measurement_theta_min 2.6600
_cell_volume 2026.71(16)
_computing_cell_refinement 'CrysAlisPro 1.171.39.35c (Rigaku OD, 2017)'
_computing_data_collection 'CrysAlisPro 1.171.39.35c (Rigaku OD, 2017)'
_computing_data_reduction 'CrysAlisPro 1.171.39.35c (Rigaku OD, 2017)'
_computing_molecular_graphics 'Olex2 1.5 (Dolomanov et al., 2009)'
_computing_publication_material 'Olex2 1.5 (Dolomanov et al., 2009)'
_computing_structure_refinement 'SHELXH-1997  (Sheldrick, 2008)'
_computing_structure_solution 'SHELXS-97 (Sheldrick, 1990)'
_diffrn_ambient_temperature 293(2)
_diffrn_detector 'CCD plate'
_diffrn_measured_fraction_theta_full 0.999
_diffrn_measured_fraction_theta_max 0.958
_diffrn_measurement_details
;
List of Runs (angles in degrees, time in seconds):

  # Type    Start    End  Width  t~exp~   \w     \q     \k     \f   Frames
#--------------------------------------------------------------------------
  1  \w    -69.00 118.20   0.30   25.00    --   29.89  54.00 -30.00  624
  2  \w    -69.00 118.20   0.30   25.00    --   29.89  54.00-150.00  624
  3  \w    -69.00 118.20   0.30   25.00    --   29.89  54.00  30.00  624
  4  \w    -34.00  24.20   0.30   25.00    --   29.89  54.00 -30.00  194
;
_diffrn_measurement_device 'two-circle diffractometer'
_diffrn_measurement_device_type 'XtaLAB Mini (ROW)'
_diffrn_measurement_method '\w scans'
_diffrn_orient_matrix_type 'CrysAlisPro convention (1999,Acta A55,543-557)'
_diffrn_orient_matrix_UB_11 0.0085450000
_diffrn_orient_matrix_UB_12 0.0011600000
_diffrn_orient_matrix_UB_13 -0.0301730000
_diffrn_orient_matrix_UB_21 -0.0814461000
_diffrn_orient_matrix_UB_22 0.0133885000
_diffrn_orient_matrix_UB_23 -0.0045670000
_diffrn_orient_matrix_UB_31 0.0159750000
_diffrn_orient_matrix_UB_32 0.0678586000
_diffrn_orient_matrix_UB_33 0.0014295000
_diffrn_radiation_monochromator graphite
_diffrn_radiation_probe x-ray
_diffrn_radiation_type 'Mo K\a'
_diffrn_radiation_wavelength 0.71073
_diffrn_reflns_av_R_equivalents 0.0442
_diffrn_reflns_av_unetI/netI 0.0344
_diffrn_reflns_limit_h_max 11
_diffrn_reflns_limit_h_min -12
_diffrn_reflns_limit_k_max 14
_diffrn_reflns_limit_k_min -14
_diffrn_reflns_limit_l_max 34
_diffrn_reflns_limit_l_min -34
_diffrn_reflns_number 31399
_diffrn_reflns_theta_full 25.00
_diffrn_reflns_theta_max 32.80
_diffrn_reflns_theta_min 2.65
_diffrn_source 'fine-focus sealed X-ray tube'
_diffrn_source_type 'Rigaku (Mo) X-ray Source'
_exptl_absorpt_coefficient_mu 0.087
_exptl_absorpt_correction_T_max 1.00000
_exptl_absorpt_correction_T_min 0.33542
_exptl_absorpt_correction_type multi-scan
_exptl_absorpt_process_details
;
CrysAlisPro 1.171.39.35c (Rigaku Oxford Diffraction, 2017)
Empirical absorption correction using spherical harmonics,
 implemented in SCALE3 ABSPACK scaling algorithm.
;
_exptl_crystal_colour 'metallic light colourless'
_exptl_crystal_colour_lustre metallic
_exptl_crystal_colour_modifier light
_exptl_crystal_colour_primary colourless
_exptl_crystal_density_diffrn 1.299
_exptl_crystal_density_method 'not measured'
_exptl_crystal_description block
_exptl_crystal_F_000 832
_exptl_crystal_size_max 0.25
_exptl_crystal_size_mid 0.2
_exptl_crystal_size_min 0.19
_refine_diff_density_max 0.287
_refine_diff_density_min -0.221
_refine_diff_density_rms 0.049
_refine_ls_extinction_method none
_refine_ls_goodness_of_fit_ref 1.040
_refine_ls_hydrogen_treatment mixed
_refine_ls_matrix_type full
_refine_ls_number_parameters 271
_refine_ls_number_reflns 7201
_refine_ls_number_restraints 36
_refine_ls_restrained_S_all 1.085
_refine_ls_R_factor_all 0.1014
_refine_ls_R_factor_gt 0.0620
_refine_ls_shift/su_max 0.001
_refine_ls_shift/su_mean 0.000
_refine_ls_structure_factor_coef Fsqd
_refine_ls_weighting_details 'calc w=1/[\s^2^(Fo^2^)+(0.0993P)^2^+0.2363P] where P=(Fo^2^+2Fc^2^)/3'
_refine_ls_weighting_scheme calc
_refine_ls_wR_factor_gt 0.1665
_refine_ls_wR_factor_ref 0.2108
_reflns_number_gt 4306
_reflns_number_total 7201
_reflns_threshold_expression >2sigma(I)
_cod_data_source_file d4ob00984c1.cif
_cod_data_source_block exp_639
_cod_depositor_comments 'Adding full bibliography for 7159995--7159996.cif.'
_cod_database_code 7159996
_reflns_odcompleteness_completeness 99.87
_reflns_odcompleteness_iscentric 1
_reflns_odcompleteness_theta 24.97
_olex2_refinement_description
;
1. Fixed Uiso
 At 1.2 times of:
  All C(H) groups, All C(H,H) groups
2. Uiso/Uaniso restraints and constraints
Uanis(C00F) \\sim Ueq, Uanis(C00P) \\sim Ueq, Uanis(C00T) \\sim Ueq,
Uanis(C00U) \\sim Ueq, Uanis(C00R) \\sim Ueq, Uanis(C00M) \\sim Ueq: with sigma
of 0.003 and sigma for terminal atoms of 0.006
3.a Ternary CH refined with riding coordinates:
 C005(H005), C007(H007)
3.b Secondary CH2 refined with riding coordinates:
 C00D(H00A,H00B), C00G(H00C,H00D)
3.c Aromatic/amide H refined with riding coordinates:
 C00H(H00H), C00I(H00I), C00J(H00J), C00K(H00K), C00L(H00L), C00M(H00M),
 C00N(H00N), C00O(H00O), C00P(H00P), C00Q(H00Q), C00R(H00R), C00S(H00S),
 C00T(H00T), C00U(H00U)
;
_olex2_submission_special_instructions 'No special instructions were received'
_oxdiff_exptl_absorpt_empirical_details
;
Empirical correction (ABSPACK) includes:
- Absorption correction using spherical harmonics
- Frame scaling
;
_oxdiff_exptl_absorpt_empirical_full_max 1.786
_oxdiff_exptl_absorpt_empirical_full_min 0.530

loop_
_space_group_symop_id
_space_group_symop_operation_xyz
1 'x, y, z'
2 '-x, y+1/2, -z+1/2'
3 '-x, -y, -z'
4 'x, -y-1/2, z-1/2'

loop_
_atom_site_label
_atom_site_type_symbol
_atom_site_fract_x
_atom_site_fract_y
_atom_site_fract_z
_atom_site_U_iso_or_equiv
_atom_site_adp_type
_atom_site_occupancy
_atom_site_symmetry_multiplicity
_atom_site_calc_flag
_atom_site_refinement_flags
_atom_site_disorder_assembly
_atom_site_disorder_group
O001 O 0.09112(12) 0.85537(10) 0.72151(4) 0.0458(3) Uani 1 1 d . . .
O002 O 0.32555(13) 0.85906(11) 0.76758(5) 0.0508(3) Uani 1 1 d . . .
O003 O 0.07611(14) 0.77536(13) 0.59813(5) 0.0563(3) Uani 1 1 d . . .
O004 O 0.21933(16) 1.04482(12) 0.73224(6) 0.0653(3) Uani 1 1 d . . .
C005 C 0.12908(16) 0.71911(14) 0.73228(6) 0.0403(3) Uani 1 1 d . . .
H005 H 0.0391 0.6729 0.7472 0.048 Uiso 1 1 calc R . .
C006 C 0.19049(16) 0.64692(14) 0.67875(6) 0.0400(3) Uani 1 1 d . . .
C007 C 0.36663(16) 0.61823(14) 0.69481(6) 0.0421(3) Uani 1 1 d . . .
H007 H 0.3928 0.5297 0.6826 0.051 Uiso 1 1 calc R . .
C008 C 0.19183(18) 0.74288(15) 0.62771(6) 0.0428(3) Uani 1 1 d . . .
C009 C 0.35448(18) 0.78668(15) 0.62234(6) 0.0438(3) Uani 1 1 d . . .
C00A C 0.26563(17) 0.72702(15) 0.77844(6) 0.0434(3) Uani 1 1 d . . .
C00B C 0.45460(17) 0.71683(15) 0.66029(6) 0.0445(3) Uani 1 1 d . . .
C00C C 0.22052(18) 0.71814(16) 0.84065(6) 0.0476(3) Uani 1 1 d . . .
C00D C 0.08828(18) 0.52636(15) 0.66404(7) 0.0482(3) Uani 1 1 d . . .
H00A H 0.0701 0.4798 0.6994 0.058 Uiso 1 1 calc R . .
H00B H -0.0130 0.5554 0.6477 0.058 Uiso 1 1 calc R . .
C00E C 0.21393(18) 0.93006(16) 0.73977(6) 0.0481(3) Uani 1 1 d . . .
C00F C 0.15926(19) 0.43318(16) 0.62230(7) 0.0502(4) Uani 1 1 d U . .
C00G C 0.38733(18) 0.62845(16) 0.76069(6) 0.0476(3) Uani 1 1 d . . .
H00C H 0.3698 0.5444 0.7784 0.057 Uiso 1 1 calc R . .
H00D H 0.4926 0.6580 0.7722 0.057 Uiso 1 1 calc R . .
C00H C 0.4113(2) 0.88186(17) 0.58579(7) 0.0539(4) Uani 1 1 d . . .
H00H H 0.3432 0.9286 0.5609 0.065 Uiso 1 1 calc R . .
C00I C 0.5709(2) 0.90469(19) 0.58764(8) 0.0624(5) Uani 1 1 d . . .
H00I H 0.6112 0.9687 0.5642 0.075 Uiso 1 1 calc R . .
C00J C 0.6161(2) 0.73921(18) 0.66119(8) 0.0574(4) Uani 1 1 d . . .
H00J H 0.6847 0.6926 0.6860 0.069 Uiso 1 1 calc R . .
C00K C 0.1177(2) 0.6216(2) 0.85670(7) 0.0597(4) Uani 1 1 d . . .
H00K H 0.0752 0.5641 0.8291 0.072 Uiso 1 1 calc R . .
C00L C 0.6723(2) 0.8325(2) 0.62437(9) 0.0646(5) Uani 1 1 d . . .
H00L H 0.7800 0.8473 0.6242 0.077 Uiso 1 1 calc R . .
C00M C 0.2318(2) 0.31943(18) 0.64261(9) 0.0640(5) Uani 1 1 d U . .
H00M H 0.2317 0.2996 0.6816 0.077 Uiso 1 1 calc R . .
C00N C 0.0775(2) 0.6100(2) 0.91359(8) 0.0719(6) Uani 1 1 d . . .
H00N H 0.0073 0.5456 0.9237 0.086 Uiso 1 1 calc R . .
C00O C 0.2846(3) 0.8015(2) 0.88235(8) 0.0699(5) Uani 1 1 d . . .
H00O H 0.3544 0.8666 0.8725 0.084 Uiso 1 1 calc R . .
C00P C 0.1563(3) 0.4587(2) 0.56368(8) 0.0678(5) Uani 1 1 d U . .
H00P H 0.1062 0.5331 0.5489 0.081 Uiso 1 1 calc R . .
C00Q C 0.1405(3) 0.6925(3) 0.95450(8) 0.0825(7) Uani 1 1 d . . .
H00Q H 0.1135 0.6844 0.9926 0.099 Uiso 1 1 calc R . .
C00R C 0.3040(3) 0.2353(2) 0.60597(11) 0.0799(6) Uani 1 1 d U . .
H00R H 0.3531 0.1603 0.6205 0.096 Uiso 1 1 calc R . .
C00S C 0.2440(3) 0.7876(3) 0.93936(9) 0.0898(8) Uani 1 1 d . . .
H00S H 0.2875 0.8434 0.9674 0.108 Uiso 1 1 calc R . .
C00T C 0.2287(3) 0.3724(3) 0.52678(9) 0.0868(7) Uani 1 1 d U . .
H00T H 0.2266 0.3893 0.4875 0.104 Uiso 1 1 calc R . .
C00U C 0.3035(3) 0.2619(3) 0.54863(12) 0.0862(7) Uani 1 1 d U . .
H00U H 0.3536 0.2057 0.5241 0.103 Uiso 1 1 calc R . .

loop_
_atom_site_aniso_label
_atom_site_aniso_U_11
_atom_site_aniso_U_22
_atom_site_aniso_U_33
_atom_site_aniso_U_23
_atom_site_aniso_U_13
_atom_site_aniso_U_12
O001 0.0475(6) 0.0474(6) 0.0421(5) -0.0044(4) -0.0010(4) 0.0059(4)
O002 0.0470(6) 0.0547(6) 0.0504(6) -0.0015(5) -0.0009(5) -0.0037(5)
O003 0.0521(6) 0.0754(8) 0.0409(6) 0.0088(5) -0.0004(5) 0.0045(6)
O004 0.0775(9) 0.0483(7) 0.0704(8) -0.0011(6) 0.0057(7) -0.0007(6)
C005 0.0408(7) 0.0470(7) 0.0331(6) -0.0017(5) 0.0041(5) 0.0022(6)
C006 0.0418(7) 0.0444(7) 0.0340(6) -0.0023(5) 0.0053(5) -0.0007(5)
C007 0.0435(7) 0.0455(7) 0.0378(6) -0.0006(5) 0.0055(5) 0.0029(6)
C008 0.0472(7) 0.0489(8) 0.0325(6) -0.0021(5) 0.0040(5) 0.0015(6)
C009 0.0477(8) 0.0475(8) 0.0366(6) -0.0023(5) 0.0059(5) -0.0040(6)
C00A 0.0446(7) 0.0499(8) 0.0355(6) -0.0020(5) 0.0015(5) 0.0003(6)
C00B 0.0435(7) 0.0508(8) 0.0400(7) -0.0040(6) 0.0080(5) -0.0022(6)
C00C 0.0486(8) 0.0604(9) 0.0336(6) -0.0026(6) 0.0000(5) 0.0101(7)
C00D 0.0508(8) 0.0512(8) 0.0435(7) -0.0051(6) 0.0093(6) -0.0073(6)
C00E 0.0519(8) 0.0503(8) 0.0423(7) -0.0046(6) 0.0061(6) 0.0021(6)
C00F 0.0520(8) 0.0517(8) 0.0473(8) -0.0089(6) 0.0063(6) -0.0097(7)
C00G 0.0458(8) 0.0579(9) 0.0391(7) 0.0019(6) 0.0024(6) 0.0077(6)
C00H 0.0639(10) 0.0550(9) 0.0435(8) 0.0022(6) 0.0090(7) -0.0083(7)
C00I 0.0675(11) 0.0642(11) 0.0568(10) 0.0017(8) 0.0164(8) -0.0173(9)
C00J 0.0452(8) 0.0702(11) 0.0571(10) 0.0016(8) 0.0061(7) -0.0014(8)
C00K 0.0632(10) 0.0773(12) 0.0389(7) 0.0075(7) 0.0060(7) 0.0047(9)
C00L 0.0483(9) 0.0762(12) 0.0704(11) -0.0017(9) 0.0144(8) -0.0132(8)
C00M 0.0752(11) 0.0544(9) 0.0621(10) -0.0100(8) 0.0021(8) -0.0017(8)
C00N 0.0704(12) 0.1006(16) 0.0461(9) 0.0190(10) 0.0144(8) 0.0204(11)
C00O 0.0817(13) 0.0835(13) 0.0441(9) -0.0160(9) -0.0017(8) 0.0023(10)
C00P 0.0873(12) 0.0674(11) 0.0489(9) -0.0081(8) 0.0071(8) -0.0037(10)
C00Q 0.0880(15) 0.122(2) 0.0389(9) 0.0047(10) 0.0124(9) 0.0401(14)
C00R 0.0842(13) 0.0651(11) 0.0897(15) -0.0224(10) -0.0008(11) 0.0073(10)
C00S 0.1141(19) 0.1137(19) 0.0408(10) -0.0245(11) -0.0045(11) 0.0189(16)
C00T 0.1123(16) 0.0931(15) 0.0572(11) -0.0194(10) 0.0241(11) -0.0120(13)
C00U 0.0927(14) 0.0806(14) 0.0873(15) -0.0316(12) 0.0224(12) 0.0011(12)

loop_
_atom_type_symbol
_atom_type_description
_atom_type_scat_dispersion_real
_atom_type_scat_dispersion_imag
_atom_type_scat_source
C C 0.0033 0.0016 'International Tables Vol C Tables 4.2.6.8 and 6.1.1.4'
H H 0.0000 0.0000 'International Tables Vol C Tables 4.2.6.8 and 6.1.1.4'
O O 0.0106 0.0060 'International Tables Vol C Tables 4.2.6.8 and 6.1.1.4'

loop_
_geom_angle_atom_site_label_1
_geom_angle_atom_site_label_2
_geom_angle_atom_site_label_3
_geom_angle
_geom_angle_site_symmetry_1
_geom_angle_site_symmetry_3
_geom_angle_publ_flag
C00E O001 C005 109.28(11) . . ?
C00E O002 C00A 109.82(12) . . ?
O001 C005 H005 110.8 . . ?
O001 C005 C006 113.50(11) . . ?
O001 C005 C00A 102.84(11) . . ?
C006 C005 H005 110.8 . . ?
C00A C005 H005 110.8 . . ?
C00A C005 C006 107.90(11) . . ?
C007 C006 C005 104.97(11) . . ?
C008 C006 C005 109.17(11) . . ?
C008 C006 C007 104.98(11) . . ?
C00D C006 C005 110.34(11) . . ?
C00D C006 C007 115.38(12) . . ?
C00D C006 C008 111.60(12) . . ?
C006 C007 H007 109.7 . . ?
C00B C007 C006 104.20(11) . . ?
C00B C007 H007 109.7 . . ?
C00B C007 C00G 116.73(13) . . ?
C00G C007 C006 106.50(11) . . ?
C00G C007 H007 109.7 . . ?
O003 C008 C006 124.74(14) . . ?
O003 C008 C009 127.40(14) . . ?
C009 C008 C006 107.85(12) . . ?
C00B C009 C008 109.74(13) . . ?
C00B C009 C00H 121.61(15) . . ?
C00H C009 C008 128.65(15) . . ?
O002 C00A C005 100.62(11) . . ?
O002 C00A C00C 109.03(12) . . ?
O002 C00A C00G 108.42(12) . . ?
C00C C00A C005 116.09(12) . . ?
C00C C00A C00G 115.47(12) . . ?
C00G C00A C005 106.01(11) . . ?
C009 C00B C007 112.06(13) . . ?
C009 C00B C00J 119.70(14) . . ?
C00J C00B C007 128.19(15) . . ?
C00K C00C C00A 119.68(14) . . ?
C00O C00C C00A 121.35(16) . . ?
C00O C00C C00K 118.92(16) . . ?
C006 C00D H00A 108.7 . . ?
C006 C00D H00B 108.7 . . ?
H00A C00D H00B 107.6 . . ?
C00F C00D C006 114.13(12) . . ?
C00F C00D H00A 108.7 . . ?
C00F C00D H00B 108.7 . . ?
O002 C00E O001 111.33(14) . . ?
O004 C00E O001 123.41(15) . . ?
O004 C00E O002 125.25(16) . . ?
C00M C00F C00D 119.83(15) . . ?
C00P C00F C00D 121.71(16) . . ?
C00P C00F C00M 118.46(16) . . ?
C007 C00G H00C 110.6 . . ?
C007 C00G H00D 110.6 . . ?
C00A C00G C007 105.84(12) . . ?
C00A C00G H00C 110.6 . . ?
C00A C00G H00D 110.6 . . ?
H00C C00G H00D 108.7 . . ?
C009 C00H H00H 120.9 . . ?
C00I C00H C009 118.24(17) . . ?
C00I C00H H00H 120.9 . . ?
C00H C00I H00I 119.8 . . ?
C00H C00I C00L 120.45(16) . . ?
C00L C00I H00I 119.8 . . ?
C00B C00J H00J 120.7 . . ?
C00L C00J C00B 118.53(17) . . ?
C00L C00J H00J 120.7 . . ?
C00C C00K H00K 119.7 . . ?
C00C C00K C00N 120.64(19) . . ?
C00N C00K H00K 119.7 . . ?
C00I C00L H00L 119.3 . . ?
C00J C00L C00I 121.42(16) . . ?
C00J C00L H00L 119.3 . . ?
C00F C00M H00M 119.4 . . ?
C00R C00M C00F 121.2(2) . . ?
C00R C00M H00M 119.4 . . ?
C00K C00N H00N 119.9 . . ?
C00Q C00N C00K 120.3(2) . . ?
C00Q C00N H00N 119.9 . . ?
C00C C00O H00O 120.2 . . ?
C00C C00O C00S 119.6(2) . . ?
C00S C00O H00O 120.2 . . ?
C00F C00P H00P 120.1 . . ?
C00F C00P C00T 119.9(2) . . ?
C00T C00P H00P 120.1 . . ?
C00N C00Q H00Q 120.1 . . ?
C00N C00Q C00S 119.71(18) . . ?
C00S C00Q H00Q 120.1 . . ?
C00M C00R H00R 119.9 . . ?
C00U C00R C00M 120.2(2) . . ?
C00U C00R H00R 119.9 . . ?
C00O C00S H00S 119.6 . . ?
C00Q C00S C00O 120.8(2) . . ?
C00Q C00S H00S 119.6 . . ?
C00P C00T H00T 119.9 . . ?
C00U C00T C00P 120.1(2) . . ?
C00U C00T H00T 119.9 . . ?
C00R C00U C00T 120.1(2) . . ?
C00R C00U H00U 120.0 . . ?
C00T C00U H00U 120.0 . . ?

loop_
_geom_bond_atom_site_label_1
_geom_bond_atom_site_label_2
_geom_bond_distance
_geom_bond_site_symmetry_2
_geom_bond_publ_flag
O001 C005 1.4518(17) . ?
O001 C00E 1.3463(19) . ?
O002 C00A 1.4726(18) . ?
O002 C00E 1.3361(19) . ?
O003 C008 1.2175(18) . ?
O004 C00E 1.190(2) . ?
C005 H005 0.9800 . ?
C005 C006 1.5623(18) . ?
C005 C00A 1.542(2) . ?
C006 C007 1.555(2) . ?
C006 C008 1.542(2) . ?
C006 C00D 1.539(2) . ?
C007 H007 0.9800 . ?
C007 C00B 1.514(2) . ?
C007 C00G 1.536(2) . ?
C008 C009 1.468(2) . ?
C009 C00B 1.392(2) . ?
C009 C00H 1.397(2) . ?
C00A C00C 1.519(2) . ?
C00A C00G 1.520(2) . ?
C00B C00J 1.394(2) . ?
C00C C00K 1.385(3) . ?
C00C C00O 1.382(2) . ?
C00D H00A 0.9700 . ?
C00D H00B 0.9700 . ?
C00D C00F 1.511(2) . ?
C00F C00M 1.390(3) . ?
C00F C00P 1.387(2) . ?
C00G H00C 0.9700 . ?
C00G H00D 0.9700 . ?
C00H H00H 0.9300 . ?
C00H C00I 1.377(2) . ?
C00I H00I 0.9300 . ?
C00I C00L 1.394(3) . ?
C00J H00J 0.9300 . ?
C00J C00L 1.386(3) . ?
C00K H00K 0.9300 . ?
C00K C00N 1.390(2) . ?
C00L H00L 0.9300 . ?
C00M H00M 0.9300 . ?
C00M C00R 1.379(3) . ?
C00N H00N 0.9300 . ?
C00N C00Q 1.361(3) . ?
C00O H00O 0.9300 . ?
C00O C00S 1.396(3) . ?
C00P H00P 0.9300 . ?
C00P C00T 1.399(3) . ?
C00Q H00Q 0.9300 . ?
C00Q C00S 1.373(4) . ?
C00R H00R 0.9300 . ?
C00R C00U 1.361(4) . ?
C00S H00S 0.9300 . ?
C00T H00T 0.9300 . ?
C00T C00U 1.382(4) . ?
C00U H00U 0.9300 . ?

loop_
_geom_torsion_atom_site_label_1
_geom_torsion_atom_site_label_2
_geom_torsion_atom_site_label_3
_geom_torsion_atom_site_label_4
_geom_torsion
_geom_torsion_site_symmetry_1
_geom_torsion_site_symmetry_2
_geom_torsion_site_symmetry_3
_geom_torsion_site_symmetry_4
_geom_torsion_publ_flag
O001 C005 C006 C007 111.41(13) . . . . ?
O001 C005 C006 C008 -0.69(16) . . . . ?
O001 C005 C006 C00D -123.67(13) . . . . ?
O001 C005 C00A O002 -23.63(12) . . . . ?
O001 C005 C00A C00C 93.84(14) . . . . ?
O001 C005 C00A C00G -136.47(12) . . . . ?
O002 C00A C00C C00K 159.75(14) . . . . ?
O002 C00A C00C C00O -22.7(2) . . . . ?
O002 C00A C00G C007 -79.11(14) . . . . ?
O003 C008 C009 C00B -173.82(15) . . . . ?
O003 C008 C009 C00H 5.6(3) . . . . ?
C005 O001 C00E O002 -6.69(15) . . . . ?
C005 O001 C00E O004 174.09(15) . . . . ?
C005 C006 C007 C00B -104.84(12) . . . . ?
C005 C006 C007 C00G 19.15(15) . . . . ?
C005 C006 C008 O003 -77.96(18) . . . . ?
C005 C006 C008 C009 101.57(13) . . . . ?
C005 C006 C00D C00F -166.44(13) . . . . ?
C005 C00A C00C C00K 47.0(2) . . . . ?
C005 C00A C00C C00O -135.44(17) . . . . ?
C005 C00A C00G C007 28.20(15) . . . . ?
C006 C005 C00A O002 96.60(12) . . . . ?
C006 C005 C00A C00C -145.93(13) . . . . ?
C006 C005 C00A C00G -16.24(15) . . . . ?
C006 C007 C00B C009 -6.81(16) . . . . ?
C006 C007 C00B C00J 175.82(15) . . . . ?
C006 C007 C00G C00A -29.69(16) . . . . ?
C006 C008 C009 C00B 6.67(16) . . . . ?
C006 C008 C009 C00H -173.89(14) . . . . ?
C006 C00D C00F C00M 101.53(18) . . . . ?
C006 C00D C00F C00P -77.5(2) . . . . ?
C007 C006 C008 O003 169.95(14) . . . . ?
C007 C006 C008 C009 -10.52(15) . . . . ?
C007 C006 C00D C00F -47.70(17) . . . . ?
C007 C00B C00J C00L 177.99(16) . . . . ?
C008 C006 C007 C00B 10.21(14) . . . . ?
C008 C006 C007 C00G 134.20(12) . . . . ?
C008 C006 C00D C00F 72.00(17) . . . . ?
C008 C009 C00B C007 0.21(17) . . . . ?
C008 C009 C00B C00J 177.83(14) . . . . ?
C008 C009 C00H C00I -178.73(16) . . . . ?
C009 C00B C00J C00L 0.8(3) . . . . ?
C009 C00H C00I C00L 1.2(3) . . . . ?
C00A O002 C00E O001 -10.35(16) . . . . ?
C00A O002 C00E O004 168.86(15) . . . . ?
C00A C005 C006 C007 -1.86(15) . . . . ?
C00A C005 C006 C008 -113.96(13) . . . . ?
C00A C005 C006 C00D 123.05(13) . . . . ?
C00A C00C C00K C00N 178.61(15) . . . . ?
C00A C00C C00O C00S -177.97(18) . . . . ?
C00B C007 C00G C00A 86.14(15) . . . . ?
C00B C009 C00H C00I 0.7(2) . . . . ?
C00B C00J C00L C00I 1.0(3) . . . . ?
C00C C00A C00G C007 158.25(13) . . . . ?
C00C C00K C00N C00Q -0.9(3) . . . . ?
C00C C00O C00S C00Q -0.3(3) . . . . ?
C00D C006 C007 C00B 133.49(12) . . . . ?
C00D C006 C007 C00G -102.53(14) . . . . ?
C00D C006 C008 O003 44.27(19) . . . . ?
C00D C006 C008 C009 -136.20(12) . . . . ?
C00D C00F C00M C00R -177.02(18) . . . . ?
C00D C00F C00P C00T 177.51(18) . . . . ?
C00E O001 C005 C006 -96.70(13) . . . . ?
C00E O001 C005 C00A 19.59(13) . . . . ?
C00E O002 C00A C005 21.33(14) . . . . ?
C00E O002 C00A C00C -101.21(13) . . . . ?
C00E O002 C00A C00G 132.32(12) . . . . ?
C00F C00M C00R C00U -0.8(3) . . . . ?
C00F C00P C00T C00U -0.1(3) . . . . ?
C00G C007 C00B C009 -123.91(14) . . . . ?
C00G C007 C00B C00J 58.7(2) . . . . ?
C00G C00A C00C C00K -77.94(19) . . . . ?
C00G C00A C00C C00O 99.57(19) . . . . ?
C00H C009 C00B C007 -179.28(13) . . . . ?
C00H C009 C00B C00J -1.7(2) . . . . ?
C00H C00I C00L C00J -2.1(3) . . . . ?
C00K C00C C00O C00S -0.4(3) . . . . ?
C00K C00N C00Q C00S 0.1(3) . . . . ?
C00M C00F C00P C00T -1.6(3) . . . . ?
C00M C00R C00U C00T -0.9(4) . . . . ?
C00N C00Q C00S C00O 0.5(4) . . . . ?
C00O C00C C00K C00N 1.0(3) . . . . ?
C00P C00F C00M C00R 2.1(3) . . . . ?
C00P C00T C00U C00R 1.4(4) . . . . ?
